data_2227204
loop_
_publ_author_name
'Pojarov\'a, Michaela'
'Fejfarov\'a, Karla'
'El Bali, Brahim'

_publ_section_title
;
 1,4,8,11-Tetraazoniacyclotetradecane diaquatetrachloridomanganese(II)
 dichloride dihydrate
;
_journal_coeditor_code BT5316
_journal_issue 9
_journal_name_full 'Acta Crystallographica Section E'
_journal_page_first m1103
_journal_paper_doi 10.1107/S1600536810031958
_journal_volume 66
_journal_year 2010
_chemical_formula_iupac '(C10 H28 N4) [Mn Cl4 (H2 O)2] Cl2, 2H2 O'
_chemical_formula_moiety 'C10 H28 N4 4+, Cl4 H4 Mn O2 2-, 2(Cl -), 2(H2 O)'
_chemical_formula_sum 'C10 H36 Cl6 Mn N4 O4'
_chemical_formula_weight 544.1
_chemical_name_systematic
;
1,4,8,11-Tetraazoniacyclotetradecane diaquatetrachloridomanganese(II)
dichloride dihydrate
;
_space_group_IT_number 62
_symmetry_cell_setting orthorhombic
_symmetry_space_group_name_Hall '-P 2ac 2n'
_symmetry_space_group_name_H-M 'P n m a'
_atom_sites_solution_hydrogens difmap
_atom_sites_solution_primary direct
_atom_sites_solution_secondary difmap
_cell_angle_alpha 90
_cell_angle_beta 90
_cell_angle_gamma 90
_cell_formula_units_Z 4
_cell_length_a 14.8492(2)
_cell_length_b 19.3511(3)
_cell_length_c 7.87720(10)
_cell_measurement_reflns_used 16479
_cell_measurement_temperature 292
_cell_measurement_theta_max 26.4995
_cell_measurement_theta_min 2.5081
_cell_volume 2263.50(5)
_computing_cell_refinement 'Crysalis RED (Oxford Diffraction, 2005)'
_computing_data_collection 'Crysalis CCD (Oxford Diffraction, 2005)'
_computing_data_reduction 'Crysalis RED(Oxford Diffraction, 2005)'
_computing_molecular_graphics 'DIAMOND (Brandenburg & Putz, 2005)'
_computing_publication_material 'JANA2006 (Pet\<r\'i\<cek <i>et al.</i>, 2006) and publCIF (Westrip, 2010)'
_computing_structure_refinement 'JANA2006 (Pet\<r\'i\<cek <i>et al.</i>, 2006)'
_computing_structure_solution 'SIR2002 (Burla <i>et al.</i>, 2003)'
_diffrn_ambient_temperature 292
_diffrn_detector_area_resol_mean 8.3438
_diffrn_measured_fraction_theta_full 1.00
_diffrn_measured_fraction_theta_max 1.00
_diffrn_measurement_device_type 'Oxford Diffraction CCD'
_diffrn_measurement_method 'Rotation method data acquisition using \w'
_diffrn_radiation_monochromator graphite
_diffrn_radiation_source 'X-ray tube'
_diffrn_radiation_type 'Mo K\a'
_diffrn_radiation_wavelength 0.71069
_diffrn_reflns_av_R_equivalents 0.0262
_diffrn_reflns_av_sigmaI/netI 0.0109
_diffrn_reflns_limit_h_max 18
_diffrn_reflns_limit_h_min -18
_diffrn_reflns_limit_k_max 24
_diffrn_reflns_limit_k_min -24
_diffrn_reflns_limit_l_max 9
_diffrn_reflns_limit_l_min -9
_diffrn_reflns_number 26200
_diffrn_reflns_reduction_process
;
Integration of the CCD images was done by program Crysalis RED
(Oxford Diffraction, 2005).
;
_diffrn_reflns_theta_full 26.50
_diffrn_reflns_theta_max 26.50
_diffrn_reflns_theta_min 2.74
_exptl_absorpt_coefficient_mu 1.314
_exptl_absorpt_correction_T_max 0.840
_exptl_absorpt_correction_T_min 0.721
_exptl_absorpt_correction_type analytical
_exptl_absorpt_process_details
;
(CrysAlis RED; Oxford Diffraction, 2005)
;
_exptl_crystal_colour colourless
_exptl_crystal_density_diffrn 1.59606
_exptl_crystal_density_method 'not measured'
_exptl_crystal_description prism
_exptl_crystal_F_000 1132
_exptl_crystal_size_max 0.3598
_exptl_crystal_size_mid 0.2190
_exptl_crystal_size_min 0.1588
_refine_diff_density_max 0.14
_refine_diff_density_min -0.10
_refine_ls_extinction_method none
_refine_ls_goodness_of_fit_ref 1.09
_refine_ls_hydrogen_treatment mixed
_refine_ls_number_parameters 133
_refine_ls_number_reflns 2429
_refine_ls_R_factor_all 0.0236
_refine_ls_R_factor_gt 0.0179
_refine_ls_shift/su_max 0.0096
_refine_ls_shift/su_mean 0.0010
_refine_ls_structure_factor_coef Fsqd
_refine_ls_weighting_details w=1/[\s^2^(I)+0.0016I^2^]
_refine_ls_weighting_scheme sigma
_refine_ls_wR_factor_gt 0.0573
_refine_ls_wR_factor_ref 0.0589
_reflns_number_gt 1999
_reflns_number_total 2429
_reflns_threshold_expression I>3\s(I)
_cod_data_source_file bt5316.cif
_cod_data_source_block I
_cod_original_formula_sum 'C10 H36 Cl6 Mn1 N4 O4'
_cod_database_code 2227204

loop_
_symmetry_equiv_pos_site_id
_symmetry_equiv_pos_as_xyz
1 x,y,z
2 -x+1/2,-y,z+1/2
3 -x,y+1/2,-z
4 x+1/2,-y+1/2,-z+1/2
5 -x,-y,-z
6 x+1/2,y,-z+1/2
7 x,-y+1/2,z
8 -x+1/2,y+1/2,z+1/2

loop_
_atom_site_type_symbol
_atom_site_label
_atom_site_fract_x
_atom_site_fract_y
_atom_site_fract_z
_atom_site_U_iso_or_equiv
_atom_site_adp_type
_atom_site_calc_flag
_atom_site_refinement_flags
_atom_site_occupancy
_atom_site_disorder_assembly
_atom_site_disorder_group
Mn Mn1 0 0 0 0.01920(9) Uani d . 1 . .
Cl Cl1 -0.06104(2) 0.040619(17) 0.28548(4) 0.02344(10) Uani d . 1 . .
Cl Cl3 0.03588(3) 0.25 0.10590(6) 0.02742(14) Uani d . 1 . .
Cl Cl2 0.14001(2) -0.046308(19) 0.14869(4) 0.03195(11) Uani d . 1 . .
Cl Cl4 0.27203(4) 0.25 0.80690(7) 0.03300(16) Uani d . 1 . .
O O1 0.06526(7) 0.10208(5) -0.04773(13) 0.0246(3) Uani d . 1 . .
O O2 0.24961(7) 0.11049(6) -0.02640(14) 0.0323(3) Uani d . 1 . .
N N1 0.25833(7) 0.12044(5) 0.33251(14) 0.0211(3) Uani d . 1 . .
N N2 0.04152(7) 0.12050(5) 0.59062(14) 0.0203(3) Uani d . 1 . .
C C1 0.15939(9) 0.11683(7) 0.36796(16) 0.0212(4) Uani d . 1 . .
C C2 0.14089(8) 0.11699(7) 0.55731(17) 0.0206(4) Uani d . 1 . .
C C3 -0.00618(8) 0.18592(7) 0.54150(17) 0.0217(4) Uani d . 1 . .
C C4 0.03729(16) 0.25 0.6165(3) 0.0314(6) Uani d . 1 . .
C C5 0.30646(9) 0.18591(6) 0.38037(17) 0.0228(4) Uani d . 1 . .
C C6 0.26338(16) 0.25 0.3046(3) 0.0329(7) Uani d . 1 . .
H H1m 0.268045 0.111373 0.225895 0.0253 Uiso d . 1 . .
H H1n 0.285152 0.085355 0.379572 0.0253 Uiso d . 1 . .
H H2m 0.031159 0.111526 0.697062 0.0244 Uiso d . 1 . .
H H2n 0.015046 0.085424 0.542836 0.0244 Uiso d . 1 . .
H H1a 0.134992 0.075561 0.318388 0.0254 Uiso d . 1 . .
H H1b 0.129816 0.155584 0.31619 0.0254 Uiso d . 1 . .
H H2a 0.165029 0.07569 0.607205 0.0247 Uiso d . 1 . .
H H2b 0.169981 0.156082 0.608522 0.0247 Uiso d . 1 . .
H H3a -0.067928 0.183451 0.577083 0.026 Uiso d . 1 . .
H H3n -0.007609 0.18981 0.420039 0.026 Uiso d . 1 . .
H H4a 0.100476 0.25 0.590704 0.0377 Uiso d . 1 . .
H H4b 0.029252 0.25 0.737419 0.0377 Uiso d . 1 . .
H H5a 0.368181 0.18312 0.344749 0.0273 Uiso d . 1 . .
H H5b 0.308095 0.190111 0.50176 0.0273 Uiso d . 1 . .
H H6a 0.200057 0.25 0.329167 0.0394 Uiso d . 1 . .
H H6b 0.272047 0.25 0.183783 0.0394 Uiso d . 1 . .
H H2o 0.2545(12) 0.1474(6) -0.080(2) 0.0387 Uiso d . 1 . .
H H2p 0.2810(10) 0.0859(8) -0.085(2) 0.0387 Uiso d . 1 . .
H H1o 0.1201(6) 0.1002(8) -0.042(2) 0.0296 Uiso d . 1 . .
H H1p 0.0475(11) 0.1365(6) 0.0039(18) 0.0296 Uiso d . 1 . .

loop_
_atom_site_aniso_label
_atom_site_aniso_U_11
_atom_site_aniso_U_22
_atom_site_aniso_U_33
_atom_site_aniso_U_12
_atom_site_aniso_U_13
_atom_site_aniso_U_23
_atom_site_aniso_type_symbol
Mn1 0.02119(16) 0.01807(15) 0.01834(15) 0.00097(11) -0.00088(10) 0.00132(11) Mn
Cl1 0.0257(2) 0.02367(17) 0.02098(17) 0.00260(12) -0.00054(12) -0.00266(13) Cl
Cl3 0.0298(3) 0.0235(2) 0.0290(3) 0 -0.0005(2) 0 Cl
Cl2 0.0316(2) 0.0361(2) 0.02823(19) 0.01481(15) -0.00806(14) -0.00686(15) Cl
Cl4 0.0394(3) 0.0291(3) 0.0305(3) 0 -0.0040(2) 0 Cl
O1 0.0262(5) 0.0217(5) 0.0260(5) -0.0011(4) 0.0017(4) -0.0027(4) O
O2 0.0351(6) 0.0327(6) 0.0290(6) 0.0005(5) 0.0060(4) 0.0008(5) O
N1 0.0225(6) 0.0184(5) 0.0224(6) 0.0031(4) 0.0018(4) -0.0012(5) N
N2 0.0223(6) 0.0179(5) 0.0207(6) -0.0024(4) 0.0023(4) 0.0014(4) N
C1 0.0198(6) 0.0208(6) 0.0230(7) -0.0017(5) -0.0010(5) -0.0022(5) C
C2 0.0186(6) 0.0221(6) 0.0210(6) 0.0009(5) -0.0010(5) 0.0026(5) C
C3 0.0191(7) 0.0200(7) 0.0259(7) 0.0011(5) -0.0014(5) 0.0002(6) C
C4 0.0448(13) 0.0191(9) 0.0304(11) 0 -0.0135(10) 0 C
C5 0.0185(7) 0.0214(7) 0.0285(7) -0.0010(5) -0.0013(5) 0.0002(6) C
C6 0.0451(13) 0.0208(10) 0.0327(12) 0 -0.0135(9) 0 C

loop_
_atom_type_symbol
_atom_type_scat_dispersion_real
_atom_type_scat_dispersion_imag
_atom_type_scat_source
C 0.003 0.002 'International Tables Vol C Tables  4.2.6.8 and 6.1.1.1'
H 0.000 0.000 'International Tables Vol C Tables  4.2.6.8 and 6.1.1.1'
N 0.006 0.003 'International Tables Vol C Tables  4.2.6.8 and 6.1.1.1'
Mn 0.337 0.728 'International Tables Vol C Tables  4.2.6.8 and 6.1.1.1'
Cl 0.148 0.159 'International Tables Vol C Tables  4.2.6.8 and 6.1.1.1'
O 0.011 0.006 'International Tables Vol C Tables  4.2.6.8 and 6.1.1.1'

loop_
_geom_angle_atom_site_label_1
_geom_angle_atom_site_label_2
_geom_angle_atom_site_label_3
_geom_angle_site_symmetry_1
_geom_angle_site_symmetry_2
_geom_angle_site_symmetry_3
_geom_angle
_geom_angle_publ_flag
Cl1 Mn1 Cl1 . . 5_555 180 no
Cl1 Mn1 Cl2 . . . 89.601(11) no
Cl1 Mn1 Cl2 . . 5_555 90.399(11) no
Cl1 Mn1 O1 . . . 91.72(3) no
Cl1 Mn1 O1 . . 5_555 88.28(3) no
Cl1 Mn1 Cl2 5_555 . . 90.399(11) no
Cl1 Mn1 Cl2 5_555 . 5_555 89.601(11) no
Cl1 Mn1 O1 5_555 . . 88.28(3) no
Cl1 Mn1 O1 5_555 . 5_555 91.72(3) no
Cl2 Mn1 Cl2 . . 5_555 180 no
Cl2 Mn1 O1 . . . 91.97(3) no
Cl2 Mn1 O1 . . 5_555 88.03(3) no
Cl2 Mn1 O1 5_555 . . 88.03(3) no
Cl2 Mn1 O1 5_555 . 5_555 91.97(3) no
O1 Mn1 O1 . . 5_555 180 no
H1o O1 H1p . . . 109.3(16) no
H2o O2 H2p . . . 99.4(15) no
C1 N1 C5 . . . 117.34(10) no
C1 N1 H1m . . . 109.47 no
C1 N1 H1n . . . 109.47 no
C5 N1 H1m . . . 109.47 no
C5 N1 H1n . . . 109.47 no
H1m N1 H1n . . . 100.26 no
C2 N2 C3 . . . 117.20(10) no
C2 N2 H2m . . . 109.47 no
C2 N2 H2n . . . 109.47 no
C3 N2 H2m . . . 109.47 no
C3 N2 H2n . . . 109.47 no
H2m N2 H2n . . . 100.45 no
N1 C1 C2 . . . 111.17(10) no
N1 C1 H1a . . . 109.47 no
N1 C1 H1b . . . 109.47 no
C2 C1 H1a . . . 109.47 no
C2 C1 H1b . . . 109.47 no
H1a C1 H1b . . . 107.72 no
N2 C2 C1 . . . 110.50(10) no
N2 C2 H2a . . . 109.47 no
N2 C2 H2b . . . 109.47 no
C1 C2 H2a . . . 109.47 no
C1 C2 H2b . . . 109.47 no
H2a C2 H2b . . . 108.42 no
N2 C3 C4 . . . 112.83(11) no
N2 C3 H3a . . . 109.47 no
N2 C3 H3n . . . 109.47 no
C4 C3 H3a . . . 109.47 no
C4 C3 H3n . . . 109.47 no
H3a C3 H3n . . . 105.89 no
C3 C4 C3 . . 7_555 109.58(15) no
C3 C4 H4a . . . 109.47 no
C3 C4 H4b . . . 109.47 no
C3 C4 H4a 7_555 . . 109.47 no
C3 C4 H4b 7_555 . . 109.47 no
H4a C4 H4b . . . 109.4 no
N1 C5 C6 . . . 112.94(12) no
N1 C5 H5a . . . 109.47 no
N1 C5 H5b . . . 109.47 no
C6 C5 H5a . . . 109.47 no
C6 C5 H5b . . . 109.47 no
H5a C5 H5b . . . 105.77 no
C5 C6 C5 . . 7_555 109.58(16) no
C5 C6 H6a . . . 109.47 no
C5 C6 H6b . . . 109.47 no
C5 C6 H6a 7_555 . . 109.47 no
C5 C6 H6b 7_555 . . 109.47 no
H6a C6 H6b . . . 109.4 no

loop_
_geom_bond_atom_site_label_1
_geom_bond_atom_site_label_2
_geom_bond_site_symmetry_1
_geom_bond_site_symmetry_2
_geom_bond_distance
_geom_bond_publ_flag
Mn1 Cl1 . . 2.5488(3) no
Mn1 Cl1 . 5_555 2.5488(3) no
Mn1 Cl2 . . 2.5490(4) no
Mn1 Cl2 . 5_555 2.5490(4) no
Mn1 O1 . . 2.2322(10) no
Mn1 O1 . 5_555 2.2322(10) no
O1 H1o . . 0.817(9) no
O1 H1p . . 0.824(13) no
O2 H2o . . 0.833(13) no
O2 H2p . . 0.812(15) no
N1 C1 . . 1.4971(17) no
N1 C5 . . 1.5026(16) no
N1 H1m . . 0.8700 no
N1 H1n . . 0.8700 no
N2 C2 . . 1.5004(16) no
N2 C3 . . 1.5013(17) no
N2 H2m . . 0.8700 no
N2 H2n . . 0.8700 no
C1 C2 . . 1.5166(18) no
C1 H1a . . 0.9600 no
C1 H1b . . 0.9600 no
C2 H2a . . 0.9600 no
C2 H2b . . 0.9600 no
C3 C4 . . 1.5176(18) no
C3 H3a . . 0.9600 no
C3 H3n . . 0.9600 no
C4 H4a . . 0.960 no
C4 H4b . . 0.960 no
C5 C6 . . 1.5179(18) no
C5 H5a . . 0.9600 no
C5 H5b . . 0.9600 no
C6 H6a . . 0.960 no
C6 H6b . . 0.960 no

loop_
_geom_hbond_atom_site_label_D
_geom_hbond_atom_site_label_H
_geom_hbond_atom_site_label_A
_geom_hbond_site_symmetry_A
_geom_hbond_distance_DH
_geom_hbond_distance_HA
_geom_hbond_distance_DA
_geom_hbond_angle_DHA
_geom_hbond_publ_flag
N1 H1M O2 . 0.87 2.01 2.8367(16) 159 yes
N1 H1N Cl2 2 0.87 2.51 3.2465(11) 143 yes
N1 H1N Cl1 6 0.87 2.77 3.2317(11) 115 yes
O1 H1O O2 . 0.816(9) 1.937(9) 2.7474(15) 171.5(15) yes
O1 H1P Cl3 . 0.824(13) 2.345(12) 3.1382(10) 161.8(14) yes
N2 H2M O1 1_556 0.87 2.08 2.8926(15) 155 yes
N2 H2N Cl1 . 0.87 2.48 3.2383(11) 146 yes
O2 H2O Cl4 1_554 0.833(13) 2.192(13) 3.0205(12) 173.4(14) yes
O2 H2P Cl2 2_554 0.810(15) 2.523(16) 3.2832(11) 156.8(14) yes
C1 H1A Cl2 . 0.96 2.71 3.6100(14) 156 yes
C3 H3N Cl3 . 0.96 2.81 3.7016(14) 155 yes
C5 H5B Cl4 . 0.96 2.72 3.6178(14) 156 yes
